data_4509056
loop_
_publ_author_name
'Ojala, William H.'
'Lystad, Kendra M.'
'Deal, Tera L.'
'Engebretson, Jessica E.'
'Spude, Jill M.'
'Balidemaj, Barjeta'
'Ojala, Charles R.'

_publ_section_title
;
 Bridge Orientation as a Selector of Intermolecular Interactions in a
 Series of Crystalline Isomeric Benzylideneanilines
;
_journal_issue 2
_journal_name_full 'Crystal Growth &amp; Design'
_journal_page_first 964
_journal_paper_doi 10.1021/cg8007443
_journal_volume 9
_journal_year 2009
_chemical_formula_moiety 'C14 H9 F N2'
_chemical_formula_sum 'C14 H9 F N2'
_chemical_formula_weight 224.23
_chemical_melting_point 394.0(10)
_chemical_name_systematic
; 
 N-(2-cyanobenzylidene)-4-fluoroaniline 
;
_space_group_IT_number 14
_symmetry_cell_setting monoclinic
_symmetry_space_group_name_Hall '-P 2yn'
_symmetry_space_group_name_H-M 'P 1 21/n 1'
_atom_sites_solution_hydrogens geom
_atom_sites_solution_primary direct
_atom_sites_solution_secondary difmap
_audit_creation_method SHELXL-97
_audit_update_record
;
2008-01-07 # Formatted by publCIF
;
_cell_angle_alpha 90.00
_cell_angle_beta 92.089(4)
_cell_angle_gamma 90.00
_cell_formula_units_Z 4
_cell_length_a 3.9182(8)
_cell_length_b 11.901(2)
_cell_length_c 23.687(5)
_cell_measurement_reflns_used 1265
_cell_measurement_temperature 173(2)
_cell_measurement_theta_max 25.607
_cell_measurement_theta_min 2.427
_cell_volume 1103.8(4)
_computing_cell_refinement 'SAINTPLUS, Bruker'
_computing_data_collection 'SMART, Bruker'
_computing_data_reduction 'SAINTPLUS, Bruker'
_computing_publication_material 'SHELXL97 (Sheldrick, 1997)'
_computing_structure_refinement 'SHELXL-97 (Sheldrick, 1997)'
_computing_structure_solution 'SHELXS-97 (Sheldrick, 1990)'
_diffrn_ambient_temperature 173(2)
_diffrn_measured_fraction_theta_full 0.994
_diffrn_measured_fraction_theta_max 0.994
_diffrn_measurement_device_type 'Bruker SMART Platform CCD'
_diffrn_measurement_method 'area detector, omega scans per phi'
_diffrn_radiation_monochromator graphite
_diffrn_radiation_source 'fine-focus sealed tube'
_diffrn_radiation_type MoK\a
_diffrn_radiation_wavelength 0.71073
_diffrn_reflns_av_R_equivalents 0.0481
_diffrn_reflns_av_sigmaI/netI 0.0612
_diffrn_reflns_limit_h_max 5
_diffrn_reflns_limit_h_min -4
_diffrn_reflns_limit_k_max 15
_diffrn_reflns_limit_k_min -14
_diffrn_reflns_limit_l_max 30
_diffrn_reflns_limit_l_min -24
_diffrn_reflns_number 6927
_diffrn_reflns_theta_full 27.47
_diffrn_reflns_theta_max 27.47
_diffrn_reflns_theta_min 1.92
_exptl_absorpt_coefficient_mu 0.093
_exptl_absorpt_correction_T_max 0.994
_exptl_absorpt_correction_T_min 0.948
_exptl_absorpt_correction_type multi-scan
_exptl_absorpt_process_details 'SADABS (Blessing, 1995)'
_exptl_crystal_colour yellow
_exptl_crystal_density_diffrn 1.349
_exptl_crystal_density_method 'not measured'
_exptl_crystal_description needle
_exptl_crystal_F_000 464
_exptl_crystal_size_max 0.56
_exptl_crystal_size_mid 0.12
_exptl_crystal_size_min 0.08
_refine_diff_density_max 0.200
_refine_diff_density_min -0.290
_refine_diff_density_rms 0.049
_refine_ls_extinction_method none
_refine_ls_goodness_of_fit_ref 1.034
_refine_ls_hydrogen_treatment constr
_refine_ls_matrix_type full
_refine_ls_number_parameters 154
_refine_ls_number_reflns 2510
_refine_ls_number_restraints 0
_refine_ls_restrained_S_all 1.034
_refine_ls_R_factor_all 0.0918
_refine_ls_R_factor_gt 0.0482
_refine_ls_shift/su_max 0.000
_refine_ls_shift/su_mean 0.000
_refine_ls_structure_factor_coef Fsqd
_refine_ls_weighting_details 'calc w=1/[\s\^2\^(Fo\^2\^)+(0.0514P)\^2\^+0.0337P], P=(Fo\^2\^+2Fc\^2\^)/3'
_refine_ls_weighting_scheme calc
_refine_ls_wR_factor_gt 0.1028
_refine_ls_wR_factor_ref 0.1206
_reflns_number_gt 1541
_reflns_number_total 2510
_reflns_threshold_expression I>2\s(I)
_cod_data_source_file cg8007443sup1.cif
_cod_data_source_block 1a
_cod_depositor_comments
;
The following automatic conversions were performed:

'_chemical_melting_point' value '393-395' was changed to '394.0(10)'
- the average value was taken and precision was estimated.

Automatic conversion script
Id: cif_fix_values 1891 2012-01-12 08:04:46Z andrius 
;
_cod_original_cell_volume 1103.9(4)
_cod_original_sg_symbol_H-M 'P 21/n'
_cod_database_code 4509056

loop_
_symmetry_equiv_pos_as_xyz
'x, y, z'
'-x+1/2, y+1/2, -z+1/2'
'-x, -y, -z'
'x-1/2, -y-1/2, z-1/2'

loop_
_atom_site_label
_atom_site_type_symbol
_atom_site_fract_x
_atom_site_fract_y
_atom_site_fract_z
_atom_site_U_iso_or_equiv
_atom_site_adp_type
_atom_site_occupancy
_atom_site_symmetry_multiplicity
_atom_site_calc_flag
_atom_site_refinement_flags
C1 C 0.0002(4) 0.82475(13) 0.25493(7) 0.0283(4) Uani 1 1 d .
C2 C -0.0307(5) 0.94024(14) 0.24629(7) 0.0315(4) Uani 1 1 d .
H2 H 0.0317 0.9906 0.2760 0.038 Uiso 1 1 calc R
C3 C -0.1511(5) 0.98238(14) 0.19498(7) 0.0350(5) Uani 1 1 d .
H3 H -0.1735 1.0610 0.1890 0.042 Uiso 1 1 calc R
C4 C -0.2372(5) 0.90723(15) 0.15292(7) 0.0327(4) Uani 1 1 d .
C5 C -0.2143(5) 0.79309(15) 0.15950(7) 0.0355(5) Uani 1 1 d .
H5 H -0.2776 0.7435 0.1295 0.043 Uiso 1 1 calc R
C6 C -0.0964(5) 0.75241(14) 0.21113(7) 0.0336(4) Uani 1 1 d .
H6 H -0.0810 0.6735 0.2169 0.040 Uiso 1 1 calc R
C7 C 0.4021(4) 0.78311(14) 0.39683(7) 0.0267(4) Uani 1 1 d .
C8 C 0.5939(4) 0.84783(14) 0.43623(7) 0.0288(4) Uani 1 1 d .
C9 C 0.6650(5) 0.80888(15) 0.49077(7) 0.0353(5) Uani 1 1 d .
H9 H 0.7913 0.8541 0.5172 0.042 Uiso 1 1 calc R
C10 C 0.5505(5) 0.70397(15) 0.50621(8) 0.0372(5) Uani 1 1 d .
H10 H 0.5987 0.6766 0.5433 0.045 Uiso 1 1 calc R
C11 C 0.3654(5) 0.63856(15) 0.46765(7) 0.0358(5) Uani 1 1 d .
H11 H 0.2886 0.5662 0.4784 0.043 Uiso 1 1 calc R
C12 C 0.2919(4) 0.67756(13) 0.41393(7) 0.0305(4) Uani 1 1 d .
H12 H 0.1639 0.6318 0.3880 0.037 Uiso 1 1 calc R
C13 C 0.3109(4) 0.82689(14) 0.34056(7) 0.0284(4) Uani 1 1 d .
H13 H 0.4093 0.8955 0.3286 0.034 Uiso 1 1 calc R
C14 C 0.7261(5) 0.95578(15) 0.41969(8) 0.0345(4) Uani 1 1 d .
F1 F -0.3604(3) 0.94787(8) 0.10216(4) 0.0474(3) Uani 1 1 d .
N1 N 0.1031(4) 0.77528(12) 0.30725(6) 0.0303(4) Uani 1 1 d .
N2 N 0.8401(5) 1.03988(13) 0.40653(7) 0.0495(5) Uani 1 1 d .

loop_
_atom_site_aniso_label
_atom_site_aniso_U_11
_atom_site_aniso_U_22
_atom_site_aniso_U_33
_atom_site_aniso_U_23
_atom_site_aniso_U_13
_atom_site_aniso_U_12
C1 0.0266(10) 0.0309(9) 0.0275(10) 0.0014(7) 0.0012(7) -0.0013(8)
C2 0.0346(11) 0.0293(9) 0.0303(10) -0.0049(7) -0.0019(8) 0.0012(8)
C3 0.0428(12) 0.0278(9) 0.0342(11) 0.0019(8) -0.0002(9) 0.0062(8)
C4 0.0348(11) 0.0387(10) 0.0244(10) 0.0038(8) -0.0008(8) 0.0053(8)
C5 0.0426(12) 0.0343(10) 0.0294(10) -0.0032(8) -0.0024(8) -0.0010(9)
C6 0.0411(11) 0.0266(9) 0.0328(10) -0.0011(7) -0.0012(8) -0.0021(8)
C7 0.0245(9) 0.0287(9) 0.0271(10) -0.0009(7) 0.0027(7) 0.0041(7)
C8 0.0275(10) 0.0283(9) 0.0307(10) -0.0026(7) 0.0011(7) 0.0028(7)
C9 0.0333(11) 0.0434(11) 0.0291(10) -0.0065(8) -0.0016(8) 0.0049(9)
C10 0.0371(11) 0.0472(11) 0.0276(10) 0.0079(8) 0.0022(8) 0.0084(9)
C11 0.0349(11) 0.0334(10) 0.0392(11) 0.0093(8) 0.0022(8) 0.0025(8)
C12 0.0295(10) 0.0282(9) 0.0336(10) 0.0004(7) -0.0009(8) 0.0003(8)
C13 0.0277(9) 0.0266(9) 0.0311(10) 0.0004(7) 0.0024(8) 0.0003(8)
C14 0.0332(11) 0.0315(10) 0.0381(11) -0.0068(8) -0.0061(8) 0.0034(8)
F1 0.0678(8) 0.0449(7) 0.0286(6) 0.0022(5) -0.0093(5) 0.0135(6)
N1 0.0325(9) 0.0301(8) 0.0283(8) 0.0011(6) 0.0001(7) 0.0000(7)
N2 0.0544(12) 0.0334(9) 0.0599(12) 0.0002(8) -0.0093(9) -0.0055(8)

loop_
_atom_type_symbol
_atom_type_description
_atom_type_scat_dispersion_real
_atom_type_scat_dispersion_imag
_atom_type_scat_source
C C 0.0033 0.0016 'International Tables Vol C Tables 4.2.6.8 and 6.1.1.4'
H H 0.0000 0.0000 'International Tables Vol C Tables 4.2.6.8 and 6.1.1.4'
N N 0.0061 0.0033 'International Tables Vol C Tables 4.2.6.8 and 6.1.1.4'
F F 0.0171 0.0103 'International Tables Vol C Tables 4.2.6.8 and 6.1.1.4'

loop_
_geom_angle_atom_site_label_1
_geom_angle_atom_site_label_2
_geom_angle_atom_site_label_3
_geom_angle
C6 C1 C2 118.75(15)
C6 C1 N1 117.16(14)
C2 C1 N1 123.95(15)
C3 C2 C1 120.80(16)
C3 C2 H2 120
C1 C2 H2 120
C4 C3 C2 117.98(16)
C4 C3 H3 121.
C2 C3 H3 121.
F1 C4 C5 118.05(16)
F1 C4 C3 118.53(15)
C5 C4 C3 123.40(16)
C4 C5 C6 117.86(16)
C4 C5 H5 121.
C6 C5 H5 121.
C5 C6 C1 121.18(15)
C5 C6 H6 119.
C1 C6 H6 119.
C12 C7 C8 117.69(15)
C12 C7 C13 121.19(15)
C8 C7 C13 121.08(15)
C9 C8 C7 121.19(16)
C9 C8 C14 119.10(16)
C7 C8 C14 119.69(16)
C10 C9 C8 119.43(17)
C10 C9 H9 120.
C8 C9 H9 120.
C9 C10 C11 120.06(16)
C9 C10 H10 120.
C11 C10 H10 120.
C12 C11 C10 120.50(16)
C12 C11 H11 120
C10 C11 H11 120
C11 C12 C7 121.12(16)
C11 C12 H12 119.
C7 C12 H12 119.
N1 C13 C7 121.53(16)
N1 C13 H13 119.
C7 C13 H13 119.
N2 C14 C8 178.0(2)
C13 N1 C1 119.82(15)

loop_
_geom_bond_atom_site_label_1
_geom_bond_atom_site_label_2
_geom_bond_distance
C1 C6 1.390(2)
C1 C2 1.394(2)
C1 N1 1.417(2)
C2 C3 1.382(2)
C2 H2 0.95
C3 C4 1.372(2)
C3 H3 0.95
C4 F1 1.3676(18)
C4 C5 1.370(2)
C5 C6 1.379(2)
C5 H5 0.95
C6 H6 0.95
C7 C12 1.393(2)
C7 C8 1.406(2)
C7 C13 1.463(2)
C8 C9 1.391(2)
C8 C14 1.445(2)
C9 C10 1.381(3)
C9 H9 0.95
C10 C11 1.385(2)
C10 H10 0.95
C11 C12 1.375(2)
C11 H11 0.95
C12 H12 0.95
C13 N1 1.271(2)
C13 H13 0.95
C14 N2 1.144(2)

loop_
_geom_torsion_atom_site_label_1
_geom_torsion_atom_site_label_2
_geom_torsion_atom_site_label_3
_geom_torsion_atom_site_label_4
_geom_torsion
C6 C1 C2 C3 -0.8(3)
N1 C1 C2 C3 -176.30(16)
C1 C2 C3 C4 -0.3(3)
C2 C3 C4 F1 179.25(16)
C2 C3 C4 C5 0.9(3)
F1 C4 C5 C6 -178.72(16)
C3 C4 C5 C6 -0.4(3)
C4 C5 C6 C1 -0.8(3)
C2 C1 C6 C5 1.4(3)
N1 C1 C6 C5 177.16(16)
C12 C7 C8 C9 -1.4(2)
C13 C7 C8 C9 176.46(16)
C12 C7 C8 C14 177.35(16)
C13 C7 C8 C14 -4.8(2)
C7 C8 C9 C10 1.2(3)
C14 C8 C9 C10 -177.55(17)
C8 C9 C10 C11 -0.2(3)
C9 C10 C11 C12 -0.5(3)
C10 C11 C12 C7 0.3(3)
C8 C7 C12 C11 0.6(2)
C13 C7 C12 C11 -177.17(16)
C12 C7 C13 N1 6.6(3)
C8 C7 C13 N1 -171.12(16)
C7 C13 N1 C1 174.96(14)
C6 C1 N1 C13 152.78(16)
C2 C1 N1 C13 -31.7(3)
